data_7113732
loop_
_publ_author_name
'Bailey, Philip J.'
'Loro\~no-Gonz\'alez, Daniel'
'Parsons, Simon'

_publ_section_title
;
 6-Aminofulvene-2-aldimine, a novel class of ambidentate
 cyclopentadienyl/diimine ligand: synthesis and characterisation of
 magnesium complexes
;
_journal_coden_ASTM CHCOFS
_journal_issue 12
_journal_name_full
;
 Chemical Communications (Cambridge, United Kingdom)
;
_journal_page_first 1426
_journal_page_last 1427
_journal_paper_doi 10.1039/b303540a
_journal_year 2003
_chemical_formula_moiety '[MeMg(Cy)2AFA)]'
_chemical_formula_sum 'C24 H38 Mg N2 O'
_chemical_formula_weight 394.87
_space_group_IT_number 61
_symmetry_cell_setting orthorhombic
_symmetry_space_group_name_Hall '-P 2ac 2ab'
_symmetry_space_group_name_H-M 'P b c a'
_atom_sites_solution_hydrogens geom
_atom_sites_solution_primary direct
_atom_sites_solution_secondary difmap
_audit_creation_method SHELXL-97
_cell_angle_alpha 90.00
_cell_angle_beta 90.00
_cell_angle_gamma 90.00
_cell_formula_units_Z 8
_cell_length_a 11.3464(9)
_cell_length_b 15.2076(13)
_cell_length_c 27.249(2)
_cell_measurement_reflns_used 5808
_cell_measurement_temperature 150(2)
_cell_measurement_theta_max 26
_cell_measurement_theta_min 3.5
_cell_volume 4701.9(6)
_computing_cell_refinement 'SMART (Bruker, 1995)'
_computing_data_collection 'SMART (Bruker, 1995)'
_computing_data_reduction 'SHELXTL (Sheldrick, 1997)'
_computing_molecular_graphics 'SHELXTL (Sheldrick, 1997)'
_computing_structure_refinement 'SHELXL-97 (Sheldrick, 1997)'
_computing_structure_solution 'SHELXS-97 (Sheldrick, 1990)'
_diffrn_ambient_temperature 150(2)
_diffrn_measured_fraction_theta_full 0.930
_diffrn_measured_fraction_theta_max 0.930
_diffrn_measurement_device_type 'Bruker Smart APEX CCD'
_diffrn_radiation_monochromator graphite
_diffrn_radiation_source 'fine-focus sealed tube'
_diffrn_radiation_type MoK\a
_diffrn_radiation_wavelength 0.71073
_diffrn_reflns_av_R_equivalents 0.0490
_diffrn_reflns_av_sigmaI/netI 0.0426
_diffrn_reflns_limit_h_max 15
_diffrn_reflns_limit_h_min -10
_diffrn_reflns_limit_k_max 19
_diffrn_reflns_limit_k_min -20
_diffrn_reflns_limit_l_max 33
_diffrn_reflns_limit_l_min -37
_diffrn_reflns_number 28371
_diffrn_reflns_theta_full 29.06
_diffrn_reflns_theta_max 29.06
_diffrn_reflns_theta_min 1.49
_diffrn_standards_decay_% 0
_diffrn_standards_number 3
_exptl_absorpt_coefficient_mu 0.091
_exptl_absorpt_correction_T_max 0.991
_exptl_absorpt_correction_T_min 0.966
_exptl_absorpt_correction_type multi-scan
_exptl_absorpt_process_details Sadabs
_exptl_crystal_colour Colourless
_exptl_crystal_density_diffrn 1.116
_exptl_crystal_density_method 'not measured'
_exptl_crystal_description Rod
_exptl_crystal_F_000 1728
_exptl_crystal_size_max 0.38
_exptl_crystal_size_mid 0.36
_exptl_crystal_size_min 0.10
_refine_diff_density_max 0.540
_refine_diff_density_min -0.373
_refine_diff_density_rms 0.056
_refine_ls_extinction_method none
_refine_ls_goodness_of_fit_ref 1.078
_refine_ls_hydrogen_treatment riding
_refine_ls_matrix_type full
_refine_ls_number_parameters 271
_refine_ls_number_reflns 5846
_refine_ls_number_restraints 26
_refine_ls_restrained_S_all 1.082
_refine_ls_R_factor_all 0.0876
_refine_ls_R_factor_gt 0.0652
_refine_ls_shift/su_max 0.000
_refine_ls_shift/su_mean 0.000
_refine_ls_structure_factor_coef Fsqd
_refine_ls_weighting_details 'calc w=1/[\s^2^(Fo^2^)+(0.0692P)^2^+2.3639P] where P=(Fo^2^+2Fc^2^)/3'
_refine_ls_weighting_scheme calc
_refine_ls_wR_factor_gt 0.1469
_refine_ls_wR_factor_ref 0.1578
_reflns_number_gt 4515
_reflns_number_total 5846
_reflns_threshold_expression >2sigma(I)
_cod_duplicate_entry 7103715
_cod_data_source_file b303540a.txt
_cod_data_source_block fulmg22
_cod_depositor_comments
;
The following automatic conversions were performed:

'_symmetry_cell_setting' value 'Orthorhombic' changed to
'orthorhombic' according to
/usr/data/users/saulius/automatic-downloads/retrospective/RSC/lib/dictionaries/cif_core.dic
dictionary named 'cif_core.dic' version 2.4.2 from
2011-04-26.

'_exptl_absorpt_correction_type' value 'Multiscan'
changed to 'multi-scan' according to
/usr/data/users/saulius/automatic-downloads/retrospective/RSC/lib/dictionaries/cif_core.dic
dictionary named 'cif_core.dic' version 2.4.2 from 2011-04-26.

Automatic conversion script
Id: cif_fix_values 2281 2013-09-26 08:29:07Z andrius 
;
_cod_original_cell_volume 4701.9(7)
_cod_original_sg_symbol_H-M Pbca
_cod_database_code 7113732

loop_
_symmetry_equiv_pos_as_xyz
'x, y, z'
'-x+1/2, -y, z+1/2'
'-x, y+1/2, -z+1/2'
'x+1/2, -y+1/2, -z'
'-x, -y, -z'
'x-1/2, y, -z-1/2'
'x, -y-1/2, z-1/2'
'-x-1/2, y-1/2, z'

loop_
_atom_site_label
_atom_site_type_symbol
_atom_site_fract_x
_atom_site_fract_y
_atom_site_fract_z
_atom_site_U_iso_or_equiv
_atom_site_adp_type
_atom_site_occupancy
_atom_site_symmetry_multiplicity
_atom_site_calc_flag
_atom_site_refinement_flags
_atom_site_disorder_assembly
_atom_site_disorder_group
Mg1 Mg 0.28362(5) 0.06023(4) 0.38531(2) 0.02064(16) Uani 1 1 d . . .
N1 N 0.18471(13) 0.17524(10) 0.37775(6) 0.0227(3) Uani 1 1 d . A .
N2 N 0.42229(13) 0.07681(10) 0.33612(5) 0.0204(3) Uani 1 1 d . A .
C1 C 0.15883(16) 0.20906(12) 0.33551(7) 0.0240(4) Uani 1 1 d . . .
H1A H 0.0949 0.2494 0.3361 0.029 Uiso 1 1 calc R A .
C2 C 0.20996(16) 0.19597(12) 0.28844(7) 0.0230(4) Uani 1 1 d . A .
C3 C 0.15545(17) 0.23509(13) 0.24729(7) 0.0287(4) Uani 1 1 d . . .
H3A H 0.0842 0.2678 0.2482 0.034 Uiso 1 1 calc R A .
C4 C 0.22086(18) 0.21882(14) 0.20565(7) 0.0308(5) Uani 1 1 d . A .
H4A H 0.2014 0.2367 0.1732 0.037 Uiso 1 1 calc R . .
C5 C 0.32028(18) 0.17160(13) 0.21945(7) 0.0280(4) Uani 1 1 d . . .
H5A H 0.3813 0.1533 0.1979 0.034 Uiso 1 1 calc R A .
C6 C 0.31666(16) 0.15506(12) 0.27040(6) 0.0216(4) Uani 1 1 d . A .
C7 C 0.41231(16) 0.10901(12) 0.29243(6) 0.0217(4) Uani 1 1 d . . .
H7A H 0.4790 0.1007 0.2719 0.026 Uiso 1 1 calc R A .
C8 C 0.11446(16) 0.20770(13) 0.41971(7) 0.0254(4) Uani 1 1 d . . .
H8A H 0.0744 0.2633 0.4094 0.031 Uiso 1 1 calc R A .
C9 C 0.01973(18) 0.14143(15) 0.43409(8) 0.0339(5) Uani 1 1 d . A .
H9A H 0.0573 0.0848 0.4428 0.041 Uiso 1 1 calc R . .
H9B H -0.0334 0.1312 0.4058 0.041 Uiso 1 1 calc R . .
C10 C -0.05206(18) 0.17491(17) 0.47778(8) 0.0391(5) Uani 1 1 d . . .
H10A H -0.0952 0.2288 0.4682 0.047 Uiso 1 1 calc R A .
H10B H -0.1107 0.1299 0.4874 0.047 Uiso 1 1 calc R . .
C11 C 0.02722(18) 0.19491(15) 0.52089(7) 0.0332(5) Uani 1 1 d . A .
H11A H 0.0644 0.1398 0.5325 0.040 Uiso 1 1 calc R . .
H11B H -0.0207 0.2190 0.5481 0.040 Uiso 1 1 calc R . .
C12 C 0.12222(19) 0.26027(15) 0.50733(8) 0.0353(5) Uani 1 1 d . . .
H12A H 0.1756 0.2689 0.5357 0.042 Uiso 1 1 calc R A .
H12B H 0.0855 0.3176 0.4995 0.042 Uiso 1 1 calc R . .
C13 C 0.19345(17) 0.22850(14) 0.46326(7) 0.0297(4) Uani 1 1 d . A .
H13A H 0.2509 0.2745 0.4538 0.036 Uiso 1 1 calc R . .
H13B H 0.2382 0.1751 0.4725 0.036 Uiso 1 1 calc R . .
C14 C 0.53561(15) 0.03260(12) 0.34664(6) 0.0220(4) Uani 1 1 d . . .
H14A H 0.5897 0.0428 0.3182 0.026 Uiso 1 1 calc R A .
C15 C 0.59332(17) 0.07072(14) 0.39254(7) 0.0297(4) Uani 1 1 d . A .
H15A H 0.6074 0.1344 0.3879 0.036 Uiso 1 1 calc R . .
H15B H 0.5399 0.0633 0.4210 0.036 Uiso 1 1 calc R . .
C16 C 0.70980(19) 0.02448(17) 0.40275(9) 0.0408(6) Uani 1 1 d . . .
H16A H 0.7657 0.0370 0.3757 0.049 Uiso 1 1 calc R A .
H16B H 0.7441 0.0478 0.4335 0.049 Uiso 1 1 calc R . .
C17 C 0.6934(2) -0.07408(17) 0.40742(9) 0.0449(6) Uani 1 1 d . A .
H17A H 0.6453 -0.0869 0.4369 0.054 Uiso 1 1 calc R . .
H17B H 0.7713 -0.1024 0.4118 0.054 Uiso 1 1 calc R . .
C18 C 0.63344(19) -0.11248(15) 0.36255(9) 0.0380(5) Uani 1 1 d . . .
H18A H 0.6188 -0.1759 0.3679 0.046 Uiso 1 1 calc R A .
H18B H 0.6861 -0.1064 0.3338 0.046 Uiso 1 1 calc R . .
C19 C 0.51719(17) -0.06625(12) 0.35215(7) 0.0270(4) Uani 1 1 d . A .
H19A H 0.4614 -0.0776 0.3794 0.032 Uiso 1 1 calc R . .
H19B H 0.4823 -0.0901 0.3216 0.032 Uiso 1 1 calc R . .
C20 C 0.3064(2) 0.00049(16) 0.45478(7) 0.0378(5) Uani 1 1 d . A .
H20A H 0.2308 -0.0007 0.4722 0.057 Uiso 1 1 calc R . .
H20B H 0.3637 0.0343 0.4740 0.057 Uiso 1 1 calc R . .
H20C H 0.3353 -0.0597 0.4504 0.057 Uiso 1 1 calc R . .
O1A O 0.18042(13) -0.02502(10) 0.34576(5) 0.0348(4) Uani 0.70 1 d PD A 1
C1A C 0.1948(3) -0.0553(3) 0.29531(12) 0.0367(10) Uani 0.70 1 d PD A 1
H1A1 H 0.2667 -0.0917 0.2920 0.044 Uiso 0.70 1 calc PR A 1
H1A2 H 0.2005 -0.0048 0.2725 0.044 Uiso 0.70 1 calc PR A 1
C2A C 0.0855(12) -0.1091(8) 0.28499(18) 0.0480(7) Uani 0.70 1 d PD A 1
H2A1 H 0.1012 -0.1554 0.2603 0.058 Uiso 0.70 1 calc PR A 1
H2A2 H 0.0199 -0.0715 0.2734 0.058 Uiso 0.70 1 calc PR A 1
C3A C 0.0584(3) -0.1491(2) 0.33573(17) 0.0383(10) Uani 0.70 1 d PD A 1
H3A1 H -0.0243 -0.1695 0.3381 0.046 Uiso 0.70 1 calc PR A 1
H3A2 H 0.1123 -0.1983 0.3437 0.046 Uiso 0.70 1 calc PR A 1
C4A C 0.0808(4) -0.0697(3) 0.36801(16) 0.0576(12) Uani 0.70 1 d PD A 1
H4A1 H 0.0108 -0.0308 0.3688 0.069 Uiso 0.70 1 calc PR A 1
H4A2 H 0.0997 -0.0881 0.4020 0.069 Uiso 0.70 1 calc PR A 1
O1B O 0.18042(13) -0.02502(10) 0.34576(5) 0.0348(4) Uani 0.30 1 d PD A 2
C1B C 0.1591(9) -0.0329(7) 0.2940(2) 0.0367(10) Uani 0.30 1 d PD A 2
H1B1 H 0.2344 -0.0392 0.2760 0.044 Uiso 0.30 1 calc PR A 2
H1B2 H 0.1176 0.0198 0.2815 0.044 Uiso 0.30 1 calc PR A 2
C2B C 0.084(3) -0.1139(19) 0.2872(4) 0.0480(7) Uani 0.30 1 d PD A 2
H2B1 H 0.1319 -0.1655 0.2777 0.058 Uiso 0.30 1 calc PR A 2
H2B2 H 0.0218 -0.1043 0.2622 0.058 Uiso 0.30 1 calc PR A 2
C3B C 0.0298(7) -0.1257(7) 0.3388(4) 0.0383(10) Uani 0.30 1 d PD A 2
H3B1 H -0.0350 -0.0835 0.3449 0.046 Uiso 0.30 1 calc PR A 2
H3B2 H 0.0009 -0.1864 0.3441 0.046 Uiso 0.30 1 calc PR A 2
C4B C 0.1380(7) -0.1056(4) 0.3702(3) 0.0324(17) Uani 0.30 1 d PD A 2
H4B1 H 0.1164 -0.0945 0.4049 0.039 Uiso 0.30 1 calc PR A 2
H4B2 H 0.1969 -0.1535 0.3686 0.039 Uiso 0.30 1 calc PR A 2

loop_
_atom_site_aniso_label
_atom_site_aniso_U_11
_atom_site_aniso_U_22
_atom_site_aniso_U_33
_atom_site_aniso_U_23
_atom_site_aniso_U_13
_atom_site_aniso_U_12
Mg1 0.0236(3) 0.0202(3) 0.0182(3) 0.0016(2) 0.0016(2) 0.0005(2)
N1 0.0205(7) 0.0220(8) 0.0256(8) 0.0014(6) 0.0025(6) 0.0004(6)
N2 0.0210(7) 0.0201(8) 0.0199(7) 0.0002(6) -0.0002(6) -0.0001(6)
C1 0.0184(8) 0.0198(9) 0.0337(10) 0.0026(7) -0.0008(7) 0.0007(7)
C2 0.0235(9) 0.0195(9) 0.0259(9) 0.0054(7) -0.0029(7) -0.0027(7)
C3 0.0277(10) 0.0260(10) 0.0324(10) 0.0082(8) -0.0071(8) -0.0026(8)
C4 0.0349(11) 0.0335(11) 0.0241(9) 0.0095(8) -0.0079(8) -0.0078(9)
C5 0.0314(10) 0.0308(11) 0.0218(9) 0.0033(8) -0.0010(7) -0.0066(8)
C6 0.0236(9) 0.0198(9) 0.0215(8) 0.0031(7) -0.0005(7) -0.0063(7)
C7 0.0219(9) 0.0199(9) 0.0234(9) -0.0017(7) 0.0027(7) -0.0046(7)
C8 0.0220(9) 0.0254(10) 0.0289(10) 0.0014(8) 0.0038(7) 0.0043(7)
C9 0.0237(10) 0.0465(13) 0.0316(11) -0.0054(9) 0.0005(8) -0.0116(9)
C10 0.0235(10) 0.0604(16) 0.0335(11) -0.0024(10) 0.0069(8) -0.0086(10)
C11 0.0299(10) 0.0421(13) 0.0276(10) 0.0000(9) 0.0081(8) -0.0017(9)
C12 0.0345(11) 0.0371(12) 0.0344(11) -0.0121(9) 0.0092(9) -0.0055(9)
C13 0.0217(9) 0.0333(11) 0.0342(11) -0.0081(9) 0.0073(8) -0.0072(8)
C14 0.0195(8) 0.0252(10) 0.0213(8) -0.0011(7) -0.0001(7) 0.0015(7)
C15 0.0293(10) 0.0316(11) 0.0283(10) -0.0036(8) -0.0046(8) -0.0049(8)
C16 0.0281(11) 0.0583(16) 0.0362(11) 0.0031(11) -0.0112(9) -0.0045(10)
C17 0.0334(12) 0.0572(16) 0.0442(13) 0.0113(11) -0.0095(10) 0.0123(11)
C18 0.0354(12) 0.0355(12) 0.0431(13) 0.0032(10) 0.0028(9) 0.0124(9)
C19 0.0270(10) 0.0246(10) 0.0295(10) -0.0029(8) -0.0006(8) 0.0035(8)
C20 0.0497(14) 0.0400(13) 0.0238(10) 0.0074(9) 0.0063(9) 0.0116(10)
O1A 0.0406(8) 0.0334(8) 0.0305(7) -0.0068(6) 0.0058(6) -0.0169(6)
C1A 0.040(3) 0.041(3) 0.0295(12) 0.0005(13) -0.0058(14) -0.0081(17)
C2A 0.0549(16) 0.0464(19) 0.0429(14) 0.0029(13) -0.0128(13) -0.0190(13)
C3A 0.038(2) 0.031(2) 0.0458(16) -0.0150(17) 0.0104(16) -0.0104(16)
C4A 0.055(3) 0.064(3) 0.053(2) -0.024(2) 0.026(2) -0.036(2)
O1B 0.0406(8) 0.0334(8) 0.0305(7) -0.0068(6) 0.0058(6) -0.0169(6)
C1B 0.040(3) 0.041(3) 0.0295(12) 0.0005(13) -0.0058(14) -0.0081(17)
C2B 0.0549(16) 0.0464(19) 0.0429(14) 0.0029(13) -0.0128(13) -0.0190(13)
C3B 0.038(2) 0.031(2) 0.0458(16) -0.0150(17) 0.0104(16) -0.0104(16)
C4B 0.046(5) 0.024(4) 0.027(4) 0.000(3) 0.010(3) -0.008(3)

loop_
_atom_type_symbol
_atom_type_description
_atom_type_scat_dispersion_real
_atom_type_scat_dispersion_imag
_atom_type_scat_source
C C 0.0033 0.0016 'International Tables Vol C Tables 4.2.6.8 and 6.1.1.4'
H H 0.0000 0.0000 'International Tables Vol C Tables 4.2.6.8 and 6.1.1.4'
N N 0.0061 0.0033 'International Tables Vol C Tables 4.2.6.8 and 6.1.1.4'
Mg Mg 0.0486 0.0363 'International Tables Vol C Tables 4.2.6.8 and 6.1.1.4'
O O 0.0106 0.0060 'International Tables Vol C Tables 4.2.6.8 and 6.1.1.4'

loop_
_geom_angle_atom_site_label_1
_geom_angle_atom_site_label_2
_geom_angle_atom_site_label_3
_geom_angle
O1A Mg1 N2 99.77(6)
O1A Mg1 N1 99.83(7)
N2 Mg1 N1 103.96(6)
O1A Mg1 C20 105.56(8)
N2 Mg1 C20 122.38(8)
N1 Mg1 C20 120.90(8)
C1 N1 C8 115.63(15)
C1 N1 Mg1 122.84(13)
C8 N1 Mg1 119.55(11)
C7 N2 C14 115.28(15)
C7 N2 Mg1 124.94(13)
C14 N2 Mg1 118.50(11)
N1 C1 C2 130.85(17)
N1 C1 H1A 114.6
C2 C1 H1A 114.6
C3 C2 C1 118.60(17)
C3 C2 C6 106.14(16)
C1 C2 C6 135.06(17)
C4 C3 C2 110.01(18)
C4 C3 H3A 125.0
C2 C3 H3A 125.0
C3 C4 C5 107.89(17)
C3 C4 H4A 126.1
C5 C4 H4A 126.1
C4 C5 C6 109.56(18)
C4 C5 H5A 125.2
C6 C5 H5A 125.2
C5 C6 C7 118.68(17)
C5 C6 C2 106.37(16)
C7 C6 C2 134.89(17)
N2 C7 C6 129.89(17)
N2 C7 H7A 115.1
C6 C7 H7A 115.1
N1 C8 C13 110.80(15)
N1 C8 C9 110.99(16)
C13 C8 C9 110.63(16)
N1 C8 H8A 108.1
C13 C8 H8A 108.1
C9 C8 H8A 108.1
C8 C9 C10 110.83(18)
C8 C9 H9A 109.5
C10 C9 H9A 109.5
C8 C9 H9B 109.5
C10 C9 H9B 109.5
H9A C9 H9B 108.1
C11 C10 C9 110.80(17)
C11 C10 H10A 109.5
C9 C10 H10A 109.5
C11 C10 H10B 109.5
C9 C10 H10B 109.5
H10A C10 H10B 108.1
C10 C11 C12 111.52(17)
C10 C11 H11A 109.3
C12 C11 H11A 109.3
C10 C11 H11B 109.3
C12 C11 H11B 109.3
H11A C11 H11B 108.0
C11 C12 C13 111.20(17)
C11 C12 H12A 109.4
C13 C12 H12A 109.4
C11 C12 H12B 109.4
C13 C12 H12B 109.4
H12A C12 H12B 108.0
C8 C13 C12 111.59(16)
C8 C13 H13A 109.3
C12 C13 H13A 109.3
C8 C13 H13B 109.3
C12 C13 H13B 109.3
H13A C13 H13B 108.0
N2 C14 C19 110.36(15)
N2 C14 C15 111.04(15)
C19 C14 C15 110.65(15)
N2 C14 H14A 108.2
C19 C14 H14A 108.2
C15 C14 H14A 108.2
C16 C15 C14 110.29(17)
C16 C15 H15A 109.6
C14 C15 H15A 109.6
C16 C15 H15B 109.6
C14 C15 H15B 109.6
H15A C15 H15B 108.1
C17 C16 C15 111.44(18)
C17 C16 H16A 109.3
C15 C16 H16A 109.3
C17 C16 H16B 109.3
C15 C16 H16B 109.3
H16A C16 H16B 108.0
C16 C17 C18 111.61(19)
C16 C17 H17A 109.3
C18 C17 H17A 109.3
C16 C17 H17B 109.3
C18 C17 H17B 109.3
H17A C17 H17B 108.0
C17 C18 C19 111.18(18)
C17 C18 H18A 109.4
C19 C18 H18A 109.4
C17 C18 H18B 109.4
C19 C18 H18B 109.4
H18A C18 H18B 108.0
C18 C19 C14 110.79(17)
C18 C19 H19A 109.5
C14 C19 H19A 109.5
C18 C19 H19B 109.5
C14 C19 H19B 109.5
H19A C19 H19B 108.1
Mg1 C20 H20A 109.5
Mg1 C20 H20B 109.5
H20A C20 H20B 109.5
Mg1 C20 H20C 109.5
H20A C20 H20C 109.5
H20B C20 H20C 109.5
C4A O1A C1A 109.5(2)
C4A O1A Mg1 121.38(17)
C1A O1A Mg1 129.04(18)
O1A C1A C2A 104.7(3)
O1A C1A H1A1 110.8
C2A C1A H1A1 110.8
O1A C1A H1A2 110.8
C2A C1A H1A2 110.8
H1A1 C1A H1A2 108.9
C1A C2A C3A 102.2(4)
C1A C2A H2A1 111.3
C3A C2A H2A1 111.3
C1A C2A H2A2 111.3
C3A C2A H2A2 111.3
H2A1 C2A H2A2 109.2
C4A C3A C2A 99.9(4)
C4A C3A H3A1 111.8
C2A C3A H3A1 111.8
C4A C3A H3A2 111.8
C2A C3A H3A2 111.8
H3A1 C3A H3A2 109.5
O1A C4A C3A 105.1(3)
O1A C4A H4A1 110.7
C3A C4A H4A1 110.7
O1A C4A H4A2 110.7
C3A C4A H4A2 110.7
H4A1 C4A H4A2 108.8
C2B C1B H1B1 110.4
C2B C1B H1B2 110.4
H1B1 C1B H1B2 108.6
C1B C2B C3B 102.0(8)
C1B C2B H2B1 111.4
C3B C2B H2B1 111.4
C1B C2B H2B2 111.4
C3B C2B H2B2 111.4
H2B1 C2B H2B2 109.2
C4B C3B C2B 99.7(9)
C4B C3B H3B1 111.8
C2B C3B H3B1 111.8
C4B C3B H3B2 111.8
C2B C3B H3B2 111.8
H3B1 C3B H3B2 109.5
C3B C4B H4B1 111.8
C3B C4B H4B2 111.8
H4B1 C4B H4B2 109.5

loop_
_geom_bond_atom_site_label_1
_geom_bond_atom_site_label_2
_geom_bond_distance
Mg1 O1A 2.0526(15)
Mg1 N2 2.0821(16)
Mg1 N1 2.0882(16)
Mg1 C20 2.116(2)
N1 C1 1.294(2)
N1 C8 1.478(2)
N2 C7 1.292(2)
N2 C14 1.479(2)
C1 C2 1.422(3)
C1 H1A 0.9500
C2 C3 1.412(3)
C2 C6 1.447(3)
C3 C4 1.378(3)
C3 H3A 0.9500
C4 C5 1.389(3)
C4 H4A 0.9500
C5 C6 1.411(3)
C5 H5A 0.9500
C6 C7 1.424(3)
C7 H7A 0.9500
C8 C13 1.520(3)
C8 C9 1.525(3)
C8 H8A 1.0000
C9 C10 1.530(3)
C9 H9A 0.9900
C9 H9B 0.9900
C10 C11 1.510(3)
C10 H10A 0.9900
C10 H10B 0.9900
C11 C12 1.512(3)
C11 H11A 0.9900
C11 H11B 0.9900
C12 C13 1.526(3)
C12 H12A 0.9900
C12 H12B 0.9900
C13 H13A 0.9900
C13 H13B 0.9900
C14 C19 1.525(3)
C14 C15 1.526(2)
C14 H14A 1.0000
C15 C16 1.523(3)
C15 H15A 0.9900
C15 H15B 0.9900
C16 C17 1.516(4)
C16 H16A 0.9900
C16 H16B 0.9900
C17 C18 1.516(3)
C17 H17A 0.9900
C17 H17B 0.9900
C18 C19 1.521(3)
C18 H18A 0.9900
C18 H18B 0.9900
C19 H19A 0.9900
C19 H19B 0.9900
C20 H20A 0.9800
C20 H20B 0.9800
C20 H20C 0.9800
O1A C4A 1.452(3)
O1A C1A 1.459(3)
C1A C2A 1.512(6)
C1A H1A1 0.9900
C1A H1A2 0.9900
C2A C3A 1.542(6)
C2A H2A1 0.9900
C2A H2A2 0.9900
C3A C4A 1.515(4)
C3A H3A1 0.9900
C3A H3A2 0.9900
C4A H4A1 0.9900
C4A H4A2 0.9900
C1B C2B 1.512(8)
C1B H1B1 0.9900
C1B H1B2 0.9900
C2B C3B 1.544(9)
C2B H2B1 0.9900
C2B H2B2 0.9900
C3B C4B 1.527(8)
C3B H3B1 0.9900
C3B H3B2 0.9900
C4B H4B1 0.9900
C4B H4B2 0.9900

loop_
_geom_torsion_atom_site_label_1
_geom_torsion_atom_site_label_2
_geom_torsion_atom_site_label_3
_geom_torsion_atom_site_label_4
_geom_torsion
O1A Mg1 N1 C1 -58.07(15)
N2 Mg1 N1 C1 44.67(16)
C20 Mg1 N1 C1 -172.97(15)
O1A Mg1 N1 C8 105.22(13)
N2 Mg1 N1 C8 -152.04(13)
C20 Mg1 N1 C8 -9.67(17)
O1A Mg1 N2 C7 61.01(16)
N1 Mg1 N2 C7 -41.77(16)
C20 Mg1 N2 C7 176.58(15)
O1A Mg1 N2 C14 -105.37(13)
N1 Mg1 N2 C14 151.85(12)
C20 Mg1 N2 C14 10.20(16)
C8 N1 C1 C2 177.49(18)
Mg1 N1 C1 C2 -18.6(3)
N1 C1 C2 C3 173.43(19)
N1 C1 C2 C6 -12.5(4)
C1 C2 C3 C4 176.92(17)
C6 C2 C3 C4 1.3(2)
C2 C3 C4 C5 -1.9(2)
C3 C4 C5 C6 1.8(2)
C4 C5 C6 C7 -178.52(17)
C4 C5 C6 C2 -1.0(2)
C3 C2 C6 C5 -0.2(2)
C1 C2 C6 C5 -174.7(2)
C3 C2 C6 C7 176.7(2)
C1 C2 C6 C7 2.2(4)
C14 N2 C7 C6 -179.98(18)
Mg1 N2 C7 C6 13.3(3)
C5 C6 C7 N2 -170.21(18)
C2 C6 C7 N2 13.2(3)
C1 N1 C8 C13 -134.57(18)
Mg1 N1 C8 C13 60.96(18)
C1 N1 C8 C9 102.10(19)
Mg1 N1 C8 C9 -62.36(18)
N1 C8 C9 C10 179.51(16)
C13 C8 C9 C10 56.1(2)
C8 C9 C10 C11 -56.7(3)
C9 C10 C11 C12 56.4(3)
C10 C11 C12 C13 -55.4(3)
N1 C8 C13 C12 -178.79(17)
C9 C8 C13 C12 -55.3(2)
C11 C12 C13 C8 54.8(2)
C7 N2 C14 C19 -110.97(18)
Mg1 N2 C14 C19 56.70(17)
C7 N2 C14 C15 125.94(17)
Mg1 N2 C14 C15 -66.39(17)
N2 C14 C15 C16 -179.96(16)
C19 C14 C15 C16 57.1(2)
C14 C15 C16 C17 -56.1(2)
C15 C16 C17 C18 55.2(3)
C16 C17 C18 C19 -54.8(3)
C17 C18 C19 C14 55.8(2)
N2 C14 C19 C18 179.51(15)
C15 C14 C19 C18 -57.2(2)
N2 Mg1 O1A C4A 168.9(3)
N1 Mg1 O1A C4A -84.9(3)
C20 Mg1 O1A C4A 41.2(3)
N2 Mg1 O1A C1A -6.8(2)
N1 Mg1 O1A C1A 99.3(2)
C20 Mg1 O1A C1A -134.6(2)
C4A O1A C1A C2A 9.7(7)
Mg1 O1A C1A C2A -174.2(6)
O1A C1A C2A C3A -32.6(10)
C1A C2A C3A C4A 42.2(10)
C1A O1A C4A C3A 17.8(5)
Mg1 O1A C4A C3A -158.7(3)
C2A C3A C4A O1A -36.9(8)
C1B C2B C3B C4B -42(2)
